data_1534587
loop_
_publ_author_name
'Schleifer, M.'
'Albert, B.'
'Busch, J.'
'Gruehn, R.'

_publ_section_title
;
 Darstellung und Struktur von U2 Ta6 O19, einer neuen Verbindung mit
 "Jahnberg-Struktur, sowie Anmerkungen zu den ersten Oxidchloriden in den
 Systemen Th / Nb / O / Cl und Th / Zr(Hf) / Nb / O / Cl.
;
_journal_name_full 'Zeitschrift fuer Anorganische und Allgemeine Chemie'
_journal_page_first 2299
_journal_page_last 2306
_journal_volume 626
_journal_year 2000
_chemical_formula_sum 'O19 Ta6 U2'
_chemical_name_systematic 'U2 Ta6 O19'
_space_group_IT_number 193
_symmetry_space_group_name_Hall '-P 6c 2'
_symmetry_space_group_name_H-M 'P 63/m c m'
_cell_angle_alpha 90
_cell_angle_beta 90
_cell_angle_gamma 120
_cell_formula_units_Z 2
_cell_length_a 6.266
_cell_length_b 6.266
_cell_length_c 19.86
_cell_volume 675.291
_citation_journal_id_ASTM ZAACAB
_cod_data_source_file Schleifer_ZAACAB_2000_756.cif
_cod_data_source_block O19Ta6U2
_cod_original_cell_volume 675.2905
_cod_database_code 1534587

loop_
_symmetry_equiv_pos_as_xyz
x,y,z
x-y,x,z+1/2
-y,x-y,z
-x,-y,z+1/2
-x+y,-x,z
y,-x+y,z+1/2
-y,-x,-z
x-y,-y,-z+1/2
x,x-y,-z
y,x,-z+1/2
-x+y,y,-z
-x,-x+y,-z+1/2
-x,-y,-z
-x+y,-x,-z-1/2
y,-x+y,-z
x,y,-z-1/2
x-y,x,-z
-y,x-y,-z-1/2
y,x,z
-x+y,y,z-1/2
-x,-x+y,z
-y,-x,z-1/2
x-y,-y,z
x,x-y,z-1/2

loop_
_atom_site_label
_atom_site_type_symbol
_atom_site_fract_x
_atom_site_fract_y
_atom_site_fract_z
_atom_site_occupancy
_atom_site_U_iso_or_equiv
O2 O-2 0.6167 0 0.0533 1 0.0
O1 O-2 1 0.2497 0.1542 1 0.0
O4 O-2 0.3333 0.6667 0.1422 1 0.0
U1 U+6 0.3333 0.6667 0 1 0.0
O3 O-2 0.6016 0 0.25 1 0.0
Ta1 Ta+4 0.64336 0 0.15535 1 0.0
